data_7235584
loop_
_publ_author_name
'Canaj, Angelos B.'
'Nodaraki, Lydia E.'
'\'Slepokura, Katarzyna'
'Siczek, Milosz'
'Tzimopoulos, Demetrios I.'
'Lis, Tadeusz'
'Milios, Constantinos J.'

_publ_section_title
;
 A family of polynuclear cobalt complexes upon employment of an
 indeno-quinoxaline based oxime ligand
;
_journal_issue 44
_journal_name_full 'RSC Adv.'
_journal_page_first 23068
_journal_paper_doi 10.1039/C4RA01914H
_journal_volume 4
_journal_year 2014
_chemical_formula_moiety 'C160 H102 Co8 N32 O16, 2(Cl O4), 6.8(C H4 O), 7(H2 O),'
_chemical_formula_sum 'C166.8 H143.2 Cl2 Co8 N32 O37.8'
_chemical_formula_weight 3743.07
_space_group_IT_number 2
_space_group_name_Hall '-P 1'
_space_group_name_H-M_alt 'P -1'
_symmetry_cell_setting triclinic
_symmetry_space_group_name_Hall '-P 1'
_symmetry_space_group_name_H-M 'P -1'
_atom_sites_solution_hydrogens geom
_atom_sites_solution_primary direct
_atom_sites_solution_secondary difmap
_audit_creation_method SHELXL-97
_cell_angle_alpha 98.15(2)
_cell_angle_beta 109.88(3)
_cell_angle_gamma 105.02(2)
_cell_formula_units_Z 1
_cell_length_a 15.597(4)
_cell_length_b 16.743(5)
_cell_length_c 18.000(5)
_cell_measurement_reflns_used 10980
_cell_measurement_temperature 100(2)
_cell_measurement_theta_max 36.81
_cell_measurement_theta_min 2.85
_cell_volume 4130(2)
_computing_cell_refinement 'CrysAlis RED, Oxford Diffraction Ltd.,2008'
_computing_data_collection 'CrysAlis CCD, Oxford Diffraction Ltd.,2008'
_computing_data_reduction 'CrysAlis RED, Oxford Diffraction Ltd.,2008'
_computing_structure_refinement 'SHELXL-97 (Sheldrick, 1997)'
_computing_structure_solution 'SHELXS-97 (Sheldrick, 1990)'
_diffrn_ambient_temperature 100(2)
_diffrn_measured_fraction_theta_full 0.992
_diffrn_measured_fraction_theta_max 0.521
_diffrn_measurement_device_type KM4CCD
_diffrn_measurement_method /w
_diffrn_radiation_monochromator graphite
_diffrn_radiation_source 'fine-focus sealed tube'
_diffrn_radiation_type MoK\a
_diffrn_radiation_wavelength 0.71073
_diffrn_reflns_av_R_equivalents 0.0549
_diffrn_reflns_av_sigmaI/netI 0.1512
_diffrn_reflns_limit_h_max 20
_diffrn_reflns_limit_h_min -20
_diffrn_reflns_limit_k_max 21
_diffrn_reflns_limit_k_min -21
_diffrn_reflns_limit_l_max 25
_diffrn_reflns_limit_l_min -23
_diffrn_reflns_number 42673
_diffrn_reflns_theta_full 27.00
_diffrn_reflns_theta_max 36.90
_diffrn_reflns_theta_min 2.86
_exptl_absorpt_coefficient_mu 0.903
_exptl_absorpt_correction_T_max 0.928
_exptl_absorpt_correction_T_min 0.803
_exptl_absorpt_correction_type analytical
_exptl_absorpt_process_details
;
CrysAlis RED, Oxford Diffraction Ltd.,
Version 1.171.33.66 (release 28-04-2010 CrysAlis171 .NET)
(compiled Apr 28 2010,14:27:37)
Analytical numeric absorption correction using a multifaceted crystal
			model based on expressions derived by R.C. Clark & J.S. Reid.
(Clark, R. C. & Reid, J. S. (1995). Acta Cryst. A51, 887-897)
;
_exptl_crystal_colour 'dark brown'
_exptl_crystal_density_diffrn 1.504
_exptl_crystal_density_method 'not measured'
_exptl_crystal_description block
_exptl_crystal_F_000 1921
_exptl_crystal_size_max 0.34
_exptl_crystal_size_mid 0.17
_exptl_crystal_size_min 0.09
_refine_diff_density_max 0.944
_refine_diff_density_min -0.792
_refine_diff_density_rms 0.104
_refine_ls_extinction_method none
_refine_ls_goodness_of_fit_ref 1.037
_refine_ls_hydrogen_treatment constr
_refine_ls_matrix_type full
_refine_ls_number_parameters 1159
_refine_ls_number_reflns 21724
_refine_ls_number_restraints 2
_refine_ls_restrained_S_all 1.040
_refine_ls_R_factor_all 0.1670
_refine_ls_R_factor_gt 0.0698
_refine_ls_shift/su_max 0.004
_refine_ls_shift/su_mean 0.000
_refine_ls_structure_factor_coef Fsqd
_refine_ls_weighting_details 'calc w=1/[\s^2^(Fo^2^)+(0.0700P)^2^] where P=(Fo^2^+2Fc^2^)/3'
_refine_ls_weighting_scheme calc
_refine_ls_wR_factor_gt 0.1564
_refine_ls_wR_factor_ref 0.1787
_reflns_number_gt 9693
_reflns_number_total 21724
_reflns_threshold_expression >2sigma(I)
_cod_data_source_file c4ra01914h2.cif
_cod_data_source_block at581a
_cod_original_sg_symbol_Hall -p1
_cod_original_sg_symbol_H-M p-1
_cod_original_formula_sum 'C166.80 H143.20 Cl2 Co8 N32 O37.80'
_cod_database_code 7235584

loop_
_symmetry_equiv_pos_as_xyz
'x, y, z'
'-x, -y, -z'

loop_
_atom_site_label
_atom_site_type_symbol
_atom_site_fract_x
_atom_site_fract_y
_atom_site_fract_z
_atom_site_U_iso_or_equiv
_atom_site_adp_type
_atom_site_occupancy
_atom_site_symmetry_multiplicity
_atom_site_calc_flag
_atom_site_refinement_flags
_atom_site_disorder_assembly
_atom_site_disorder_group
Co1 Co 0.45647(4) 0.42547(4) 0.53638(4) 0.02483(16) Uani 1 1 d . . .
Co2 Co 0.33267(4) 0.53473(4) 0.49853(4) 0.02823(16) Uani 1 1 d . . .
Co3 Co 0.33613(5) 0.29577(4) 0.60464(4) 0.03258(17) Uani 1 1 d . . .
Co4 Co 0.55438(4) 0.28533(4) 0.58852(4) 0.02761(16) Uani 1 1 d . . .
O11 O 0.4115(2) 0.50038(19) 0.60820(18) 0.0292(7) Uani 1 1 d . . .
N11 N 0.3507(3) 0.4508(2) 0.6383(2) 0.0315(9) Uani 1 1 d . . .
N21 N 0.2043(3) 0.3797(3) 0.7021(3) 0.0409(11) Uani 1 1 d . . .
N31 N 0.2177(3) 0.5093(3) 0.8325(2) 0.0403(10) Uani 1 1 d . . .
C11 C 0.1380(4) 0.3666(4) 0.7382(3) 0.0481(14) Uani 1 1 d . . .
C21 C 0.0651(5) 0.2878(4) 0.7133(5) 0.088(3) Uani 1 1 d . . .
H21 H 0.0609 0.2436 0.6715 0.106 Uiso 1 1 calc R . .
C31 C 0.0003(6) 0.2738(5) 0.7484(6) 0.143(5) Uani 1 1 d . . .
H31 H -0.0473 0.2190 0.7325 0.172 Uiso 1 1 calc R . .
C41 C 0.0021(5) 0.3402(5) 0.8090(5) 0.094(3) Uani 1 1 d . . .
H41 H -0.0454 0.3299 0.8316 0.113 Uiso 1 1 calc R . .
C51 C 0.0714(4) 0.4175(4) 0.8341(4) 0.0588(17) Uani 1 1 d . . .
H51 H 0.0722 0.4618 0.8740 0.071 Uiso 1 1 calc R . .
C61 C 0.1424(4) 0.4324(3) 0.8012(3) 0.0438(13) Uani 1 1 d . . .
C71 C 0.2809(4) 0.5173(3) 0.7991(3) 0.0368(12) Uani 1 1 d . . .
C81 C 0.3685(4) 0.5899(3) 0.8197(3) 0.0364(12) Uani 1 1 d . . .
C91 C 0.4132(4) 0.6626(3) 0.8847(3) 0.0481(14) Uani 1 1 d . . .
H91 H 0.3841 0.6741 0.9218 0.058 Uiso 1 1 calc R . .
C101 C 0.4999(4) 0.7168(4) 0.8935(3) 0.0516(15) Uani 1 1 d . . .
H101 H 0.5323 0.7664 0.9378 0.062 Uiso 1 1 calc R . .
C111 C 0.5426(4) 0.7000(3) 0.8370(3) 0.0465(14) Uani 1 1 d . . .
H111 H 0.6036 0.7382 0.8450 0.056 Uiso 1 1 calc R . .
C121 C 0.4978(4) 0.6304(3) 0.7721(3) 0.0387(12) Uani 1 1 d . . .
H121 H 0.5260 0.6206 0.7340 0.046 Uiso 1 1 calc R . .
C131 C 0.4094(4) 0.5739(3) 0.7629(3) 0.0336(11) Uani 1 1 d . . .
C141 C 0.3500(3) 0.4904(3) 0.7044(3) 0.0345(12) Uani 1 1 d . . .
C151 C 0.2728(3) 0.4540(3) 0.7327(3) 0.0335(11) Uani 1 1 d . . .
O12 O 0.4866(2) 0.3618(2) 0.63389(19) 0.0331(8) Uani 1 1 d . . .
N12 N 0.5486(3) 0.4242(3) 0.7042(3) 0.0370(10) Uani 1 1 d . . .
N22 N 0.3761(3) 0.2941(2) 0.7282(2) 0.0354(10) Uani 1 1 d . . .
N32 N 0.4201(3) 0.3326(3) 0.8999(3) 0.0469(12) Uani 1 1 d . . .
C12 C 0.3212(4) 0.2431(3) 0.7593(3) 0.0404(13) Uani 1 1 d . . .
C22 C 0.2458(4) 0.1686(3) 0.7091(4) 0.0519(15) Uani 1 1 d . . .
H22 H 0.2336 0.1520 0.6528 0.062 Uiso 1 1 calc R . .
C32 C 0.1897(5) 0.1196(4) 0.7409(4) 0.0667(19) Uani 1 1 d . . .
H32 H 0.1360 0.0712 0.7056 0.080 Uiso 1 1 calc R . .
C42 C 0.2100(5) 0.1396(4) 0.8243(4) 0.074(2) Uani 1 1 d . . .
H42 H 0.1726 0.1031 0.8460 0.088 Uiso 1 1 calc R . .
C52 C 0.2838(5) 0.2117(4) 0.8748(4) 0.071(2) Uani 1 1 d . . .
H52 H 0.2947 0.2261 0.9310 0.085 Uiso 1 1 calc R . .
C62 C 0.3429(4) 0.2643(4) 0.8468(3) 0.0495(15) Uani 1 1 d . . .
C72 C 0.4737(4) 0.3775(3) 0.8674(3) 0.0399(13) Uani 1 1 d . . .
C82 C 0.5582(4) 0.4517(3) 0.9070(3) 0.0384(12) Uani 1 1 d . . .
C92 C 0.6069(4) 0.4969(4) 0.9878(3) 0.0484(14) Uani 1 1 d . . .
H92 H 0.5856 0.4796 1.0283 0.058 Uiso 1 1 calc R . .
C102 C 0.6885(4) 0.5692(4) 1.0088(4) 0.0514(15) Uani 1 1 d . . .
H102 H 0.7225 0.6014 1.0640 0.062 Uiso 1 1 calc R . .
C112 C 0.7200(4) 0.5939(4) 0.9497(4) 0.0521(15) Uani 1 1 d . . .
H112 H 0.7759 0.6425 0.9651 0.063 Uiso 1 1 calc R . .
C122 C 0.6718(4) 0.5494(3) 0.8693(3) 0.0440(13) Uani 1 1 d . . .
H122 H 0.6937 0.5673 0.8292 0.053 Uiso 1 1 calc R . .
C132 C 0.5918(4) 0.4788(3) 0.8474(3) 0.0384(13) Uani 1 1 d . . .
C142 C 0.5278(4) 0.4194(3) 0.7685(3) 0.0359(12) Uani 1 1 d . . .
C152 C 0.4518(4) 0.3574(3) 0.7806(3) 0.0350(12) Uani 1 1 d . . .
O13 O 0.7420(2) 0.43586(19) 0.60146(18) 0.0300(7) Uani 1 1 d . . .
N13 N 0.6960(3) 0.3826(2) 0.6346(2) 0.0281(9) Uani 1 1 d . . .
N23 N 0.6151(3) 0.2697(2) 0.7145(2) 0.0285(9) Uani 1 1 d . . .
N33 N 0.7167(3) 0.3290(3) 0.8890(2) 0.0353(10) Uani 1 1 d . . .
C13 C 0.5830(3) 0.2265(3) 0.7654(3) 0.0295(11) Uani 1 1 d . . .
C23 C 0.5013(3) 0.1543(3) 0.7334(3) 0.0356(12) Uani 1 1 d . . .
H23 H 0.4665 0.1338 0.6760 0.043 Uiso 1 1 calc R . .
C33 C 0.4706(4) 0.1125(3) 0.7848(3) 0.0424(13) Uani 1 1 d . . .
H33 H 0.4150 0.0627 0.7626 0.051 Uiso 1 1 calc R . .
C43 C 0.5204(4) 0.1426(4) 0.8693(4) 0.0504(15) Uani 1 1 d . . .
H43 H 0.4977 0.1130 0.9038 0.060 Uiso 1 1 calc R . .
C53 C 0.5996(4) 0.2126(3) 0.9030(3) 0.0437(13) Uani 1 1 d . . .
H53 H 0.6320 0.2323 0.9607 0.052 Uiso 1 1 calc R . .
C63 C 0.6351(4) 0.2573(3) 0.8520(3) 0.0357(12) Uani 1 1 d . . .
C73 C 0.7454(3) 0.3656(3) 0.8383(3) 0.0319(11) Uani 1 1 d . . .
C83 C 0.8248(3) 0.4444(3) 0.8537(3) 0.0331(11) Uani 1 1 d . . .
C93 C 0.8921(4) 0.5010(3) 0.9255(3) 0.0416(13) Uani 1 1 d . . .
H93 H 0.8952 0.4897 0.9764 0.050 Uiso 1 1 calc R . .
C103 C 0.9551(4) 0.5744(4) 0.9230(3) 0.0487(15) Uani 1 1 d . . .
H103 H 1.0025 0.6134 0.9725 0.058 Uiso 1 1 calc R . .
C113 C 0.9500(4) 0.5922(3) 0.8482(4) 0.0476(14) Uani 1 1 d . . .
H113 H 0.9939 0.6432 0.8476 0.057 Uiso 1 1 calc R . .
C123 C 0.8822(3) 0.5367(3) 0.7757(3) 0.0380(12) Uani 1 1 d . . .
H123 H 0.8776 0.5496 0.7250 0.046 Uiso 1 1 calc R . .
C133 C 0.8207(3) 0.4617(3) 0.7780(3) 0.0322(11) Uani 1 1 d . . .
C143 C 0.7382(3) 0.3945(3) 0.7126(3) 0.0316(11) Uani 1 1 d . . .
C153 C 0.6935(3) 0.3360(3) 0.7511(3) 0.0274(10) Uani 1 1 d . . .
O14 O 0.5101(2) 0.6747(2) 0.5183(2) 0.0392(8) Uani 1 1 d . . .
N14 N 0.4416(3) 0.6508(3) 0.5448(3) 0.0416(11) Uani 1 1 d . . .
N24 N 0.2839(3) 0.6081(3) 0.5860(2) 0.0377(10) Uani 1 1 d . . .
N34 N 0.2983(3) 0.7402(3) 0.7171(3) 0.0470(12) Uani 1 1 d . . .
C14 C 0.2109(4) 0.5996(4) 0.6152(3) 0.0426(13) Uani 1 1 d . . .
C24 C 0.1299(4) 0.5247(4) 0.5818(3) 0.0489(14) Uani 1 1 d . . .
H24 H 0.1235 0.4820 0.5376 0.059 Uiso 1 1 calc R . .
C34 C 0.0600(4) 0.5136(4) 0.6130(4) 0.0604(17) Uani 1 1 d . . .
H34 H 0.0054 0.4628 0.5907 0.072 Uiso 1 1 calc R . .
C44 C 0.0686(5) 0.5760(4) 0.6772(4) 0.0633(18) Uani 1 1 d . . .
H44 H 0.0202 0.5670 0.6989 0.076 Uiso 1 1 calc R . .
C54 C 0.1464(4) 0.6512(4) 0.7103(4) 0.0546(16) Uani 1 1 d . . .
H54 H 0.1503 0.6936 0.7536 0.066 Uiso 1 1 calc R . .
C64 C 0.2185(4) 0.6649(4) 0.6807(3) 0.0452(14) Uani 1 1 d . . .
C74 C 0.3652(4) 0.7462(3) 0.6881(3) 0.0415(13) Uani 1 1 d . . .
C84 C 0.4585(4) 0.8124(3) 0.7135(3) 0.0440(13) Uani 1 1 d . . .
C94 C 0.5036(5) 0.8859(4) 0.7750(4) 0.0555(16) Uani 1 1 d . . .
H94 H 0.4710 0.9038 0.8067 0.067 Uiso 1 1 calc R . .
C104 C 0.5974(5) 0.9338(4) 0.7903(4) 0.0673(19) Uani 1 1 d . . .
H104 H 0.6284 0.9865 0.8310 0.081 Uiso 1 1 calc R . .
C114 C 0.6466(5) 0.9051(4) 0.7463(4) 0.0645(18) Uani 1 1 d . . .
H114 H 0.7124 0.9367 0.7599 0.077 Uiso 1 1 calc R . .
C124 C 0.6012(4) 0.8309(4) 0.6827(4) 0.0565(16) Uani 1 1 d . . .
H124 H 0.6348 0.8128 0.6521 0.068 Uiso 1 1 calc R . .
C134 C 0.5062(4) 0.7842(3) 0.6650(3) 0.0460(14) Uani 1 1 d . . .
C144 C 0.4428(4) 0.7033(3) 0.6072(3) 0.0399(13) Uani 1 1 d . . .
C154 C 0.3564(4) 0.6780(3) 0.6238(3) 0.0386(12) Uani 1 1 d . . .
O15 O 0.3395(2) 0.18264(19) 0.5568(2) 0.0341(8) Uani 1 1 d . . .
N15 N 0.4201(3) 0.1849(2) 0.5453(2) 0.0300(9) Uani 1 1 d . . .
N25 N 0.5874(3) 0.1869(2) 0.5194(2) 0.0300(9) Uani 1 1 d . . .
N35 N 0.5543(3) 0.0326(2) 0.4027(3) 0.0373(10) Uani 1 1 d . . .
C15 C 0.6601(3) 0.1746(3) 0.4954(3) 0.0325(11) Uani 1 1 d . . .
C25 C 0.7518(3) 0.2383(3) 0.5282(3) 0.0363(12) Uani 1 1 d . . .
H25 H 0.7640 0.2898 0.5659 0.044 Uiso 1 1 calc R . .
C35 C 0.8227(4) 0.2252(3) 0.5050(3) 0.0441(14) Uani 1 1 d . . .
H35 H 0.8839 0.2688 0.5258 0.053 Uiso 1 1 calc R . .
C45 C 0.8073(4) 0.1489(3) 0.4511(4) 0.0491(15) Uani 1 1 d . . .
H45 H 0.8584 0.1408 0.4370 0.059 Uiso 1 1 calc R . .
C55 C 0.7196(4) 0.0864(3) 0.4189(4) 0.0462(14) Uani 1 1 d . . .
H55 H 0.7098 0.0348 0.3824 0.055 Uiso 1 1 calc R . .
C65 C 0.6432(3) 0.0976(3) 0.4393(3) 0.0366(12) Uani 1 1 d . . .
C75 C 0.4875(3) 0.0470(3) 0.4250(3) 0.0328(11) Uani 1 1 d . . .
C85 C 0.3849(3) -0.0032(3) 0.3982(3) 0.0364(12) Uani 1 1 d . . .
C95 C 0.3305(4) -0.0786(3) 0.3394(4) 0.0514(16) Uani 1 1 d . . .
H95 H 0.3589 -0.1078 0.3105 0.062 Uiso 1 1 calc R . .
C105 C 0.2330(4) -0.1108(4) 0.3237(4) 0.0632(19) Uani 1 1 d . . .
H105 H 0.1941 -0.1621 0.2824 0.076 Uiso 1 1 calc R . .
C115 C 0.1905(4) -0.0700(3) 0.3667(4) 0.0550(17) Uani 1 1 d . . .
H115 H 0.1238 -0.0944 0.3555 0.066 Uiso 1 1 calc R . .
C125 C 0.2452(4) 0.0062(3) 0.4259(3) 0.0411(13) Uani 1 1 d . . .
H125 H 0.2166 0.0349 0.4549 0.049 Uiso 1 1 calc R . .
C135 C 0.3431(3) 0.0397(3) 0.4418(3) 0.0325(11) Uani 1 1 d . . .
C145 C 0.4178(3) 0.1196(3) 0.4966(3) 0.0299(11) Uani 1 1 d . . .
C155 C 0.5050(3) 0.1222(3) 0.4839(3) 0.0310(11) Uani 1 1 d . . .
O16 O 0.2204(2) 0.41840(19) 0.46284(19) 0.0302(7) Uani 1 1 d . . .
O26 O 0.3155(2) 0.33792(18) 0.49858(18) 0.0283(7) Uani 1 1 d . . .
N16 N 0.1840(3) 0.2538(2) 0.5517(2) 0.0335(10) Uani 1 1 d . . .
H16A H 0.1603 0.1957 0.5447 0.040 Uiso 1 1 calc R . .
H16B H 0.1614 0.2799 0.5859 0.040 Uiso 1 1 calc R . .
C16 C 0.2340(3) 0.3509(3) 0.4771(3) 0.0280(10) Uani 1 1 d . . .
C26 C 0.1495(3) 0.2748(3) 0.4708(3) 0.0326(11) Uani 1 1 d . . .
C36 C 0.0558(3) 0.2952(3) 0.4537(4) 0.0488(15) Uani 1 1 d . . .
H36A H 0.0046 0.2446 0.4504 0.073 Uiso 1 1 calc R . .
H36B H 0.0371 0.3115 0.4018 0.073 Uiso 1 1 calc R . .
H36C H 0.0654 0.3425 0.4979 0.073 Uiso 1 1 calc R . .
C46 C 0.1374(4) 0.1996(3) 0.4051(3) 0.0408(13) Uani 1 1 d . . .
H46A H 0.1993 0.1894 0.4170 0.061 Uiso 1 1 calc R . .
H46B H 0.1164 0.2127 0.3517 0.061 Uiso 1 1 calc R . .
H46C H 0.0889 0.1484 0.4043 0.061 Uiso 1 1 calc R . .
O1M O 0.4110(2) 0.48394(18) 0.44272(18) 0.0263(7) Uani 1 1 d . . .
C1M C 0.3547(3) 0.4247(3) 0.3633(3) 0.0329(11) Uani 1 1 d . . .
H1M1 H 0.3980 0.4064 0.3413 0.049 Uiso 1 1 calc R . .
H1M2 H 0.3181 0.4527 0.3262 0.049 Uiso 1 1 calc R . .
H1M3 H 0.3099 0.3747 0.3684 0.049 Uiso 1 1 calc R . .
Cl1 Cl 0.0000 0.0000 0.5000 0.0496(5) Uani 1 2 d S . .
O1 O -0.0464(6) 0.0358(5) 0.4341(5) 0.065(2) Uani 0.50 1 d P . .
O2 O 0.1025(5) 0.0444(4) 0.5270(5) 0.053(2) Uani 0.50 1 d P . .
O3 O -0.0265(7) 0.0184(8) 0.5682(6) 0.106(4) Uani 0.50 1 d P . .
O4 O 0.0189(6) 0.0853(5) 0.5285(7) 0.087(3) Uani 0.50 1 d P . .
Cl2 Cl 0.8443(4) 0.1600(3) 0.9004(3) 0.1130(16) Uani 0.50 1 d P A 1
O5 O 0.8607(15) 0.0932(14) 0.8630(13) 0.213(8) Uiso 0.50 1 d P A 1
O6 O 0.7947(9) 0.1168(8) 0.9414(7) 0.108(4) Uiso 0.50 1 d P A 1
O7 O 0.9160(16) 0.2149(14) 0.9715(15) 0.218(8) Uiso 0.50 1 d P A 1
O8 O 0.797(2) 0.2031(18) 0.8398(18) 0.292(13) Uiso 0.50 1 d P A 1
C2M C 0.9888(16) 0.2152(17) 0.9226(17) 0.190(11) Uiso 0.50 1 d PD B 2
H2M1 H 1.0404 0.2621 0.9209 0.285 Uiso 0.50 1 calc PR B 2
H2M2 H 0.9800 0.1623 0.8852 0.285 Uiso 0.50 1 calc PR B 2
H2M3 H 1.0062 0.2078 0.9782 0.285 Uiso 0.50 1 calc PR B 2
O2M O 0.8954(11) 0.2358(9) 0.8966(9) 0.128(4) Uiso 0.50 1 d PD B 2
H2M H 0.8573 0.2042 0.8502 0.191 Uiso 0.50 1 calc PR B 2
C3M C 0.8268(19) 0.1040(12) 1.2503(13) 0.45(2) Uani 1 1 d D . .
H3M1 H 0.8540 0.0859 1.3001 0.681 Uiso 1 1 calc R . .
H3M2 H 0.7842 0.0536 1.2052 0.681 Uiso 1 1 calc R . .
H3M3 H 0.7898 0.1409 1.2592 0.681 Uiso 1 1 calc R . .
O3M O 0.9128(7) 0.1559(6) 1.2279(5) 0.273(8) Uani 1 1 d D . .
H3M H 0.8898 0.1741 1.1869 0.410 Uiso 1 1 calc R . .
C4M C 1.0502(7) 0.0137(7) 1.2283(7) 0.164(5) Uani 1 1 d . . .
H4M1 H 1.1128 0.0457 1.2290 0.245 Uiso 1 1 calc R . .
H4M2 H 1.0400 -0.0477 1.2139 0.245 Uiso 1 1 calc R . .
H4M3 H 1.0494 0.0300 1.2825 0.245 Uiso 1 1 calc R . .
O4M O 0.9769(7) 0.0321(5) 1.1709(5) 0.176(3) Uani 1 1 d . . .
H4M H 0.9696 0.0764 1.1925 0.263 Uiso 1 1 calc R . .
C5M C 0.3514(14) 1.0166(12) 0.9791(12) 0.124(7) Uiso 0.50 1 d P . .
H5M4 H 0.3651 1.0758 0.9743 0.186 Uiso 0.35 1 calc PR C 4
H5M5 H 0.3605 1.0157 1.0355 0.186 Uiso 0.35 1 calc PR C 4
H5M6 H 0.2845 0.9832 0.9425 0.186 Uiso 0.35 1 calc PR C 4
H5M1 H 0.3423 1.0719 0.9920 0.186 Uiso 0.15 1 calc PR C 10
H5M2 H 0.3245 0.9786 1.0082 0.186 Uiso 0.15 1 calc PR C 10
H5M3 H 0.3182 0.9909 0.9201 0.186 Uiso 0.15 1 calc PR C 10
O5M O 0.4147(11) 0.9809(10) 0.9572(10) 0.088(4) Uiso 0.35 1 d P D 4
H5M H 0.3835 0.9434 0.9127 0.132 Uiso 0.35 1 calc PR D 4
O6M O 0.446(2) 1.028(2) 1.0023(19) 0.070(9) Uiso 0.15 1 d P D 10
H6M H 0.4561 0.9818 1.0075 0.105 Uiso 0.15 1 calc PR D 10
C7M C 1.104(2) 0.1901(19) 0.9837(19) 0.165(11) Uiso 0.40 1 d P E 5
H7M1 H 1.1276 0.2159 0.9458 0.248 Uiso 0.40 1 calc PR E 5
H7M2 H 1.0713 0.2250 1.0045 0.248 Uiso 0.40 1 calc PR E 5
H7M3 H 1.0581 0.1324 0.9550 0.248 Uiso 0.40 1 calc PR E 5
O7M O 1.1887(16) 0.1854(14) 1.0549(14) 0.190(9) Uiso 0.40 1 d P E 5
H7M H 1.2178 0.1569 1.0370 0.285 Uiso 0.40 1 calc PR E 5
O1W O 0.6526(7) 0.1620(7) 1.1137(6) 0.090(3) Uani 0.50 1 d P . .
O2W O 0.8975(12) -0.0258(12) 1.0054(8) 0.193(8) Uani 0.50 1 d P . .
O3W O 0.8064(3) 0.3608(3) 1.0629(2) 0.0633(12) Uani 1 1 d . . .
H3W H 0.8037 0.4020 1.0934 0.095 Uiso 1 1 d R . .
H4W H 0.7850 0.3621 1.0136 0.095 Uiso 1 1 d R . .
O4W O 0.8194(4) 0.2132(3) 1.0917(3) 0.1082(19) Uani 1 1 d . . .
H5W H 0.8191 0.2030 1.0445 0.162 Uiso 1 1 d R . .
H6W H 0.7633 0.1957 1.0908 0.162 Uiso 1 1 d R . .
O6W O 0.213(2) 0.261(2) 0.1728(18) 0.092(9) Uiso 0.20 1 d P . .
O5W O 0.1703(15) 0.2280(12) 0.1704(17) 0.144(11) Uani 0.30 1 d P . .

loop_
_atom_site_aniso_label
_atom_site_aniso_U_11
_atom_site_aniso_U_22
_atom_site_aniso_U_33
_atom_site_aniso_U_23
_atom_site_aniso_U_13
_atom_site_aniso_U_12
Co1 0.0233(3) 0.0219(3) 0.0298(3) 0.0074(3) 0.0130(3) 0.0042(3)
Co2 0.0306(4) 0.0244(3) 0.0318(3) 0.0086(3) 0.0144(3) 0.0088(3)
Co3 0.0328(4) 0.0341(4) 0.0334(4) 0.0095(3) 0.0151(3) 0.0121(3)
Co4 0.0264(3) 0.0242(3) 0.0334(4) 0.0093(3) 0.0135(3) 0.0068(3)
O11 0.0291(17) 0.0267(17) 0.0351(18) 0.0098(15) 0.0167(15) 0.0082(14)
N11 0.025(2) 0.034(2) 0.032(2) 0.0072(19) 0.0104(18) 0.0080(18)
N21 0.035(2) 0.038(3) 0.050(3) 0.006(2) 0.024(2) 0.005(2)
N31 0.044(3) 0.043(3) 0.037(2) 0.009(2) 0.022(2) 0.011(2)
C11 0.042(3) 0.054(4) 0.051(3) 0.008(3) 0.027(3) 0.012(3)
C21 0.067(5) 0.058(4) 0.117(6) -0.039(4) 0.063(5) -0.022(3)
C31 0.107(7) 0.086(6) 0.201(10) -0.076(6) 0.128(7) -0.054(5)
C41 0.076(5) 0.075(5) 0.121(6) -0.024(5) 0.078(5) -0.018(4)
C51 0.052(4) 0.062(4) 0.069(4) 0.002(3) 0.045(3) 0.009(3)
C61 0.036(3) 0.043(3) 0.049(3) 0.006(3) 0.022(3) 0.005(2)
C71 0.042(3) 0.041(3) 0.028(3) 0.011(2) 0.015(2) 0.013(2)
C81 0.037(3) 0.040(3) 0.027(3) 0.009(2) 0.010(2) 0.009(2)
C91 0.052(4) 0.044(3) 0.045(3) 0.010(3) 0.025(3) 0.003(3)
C101 0.055(4) 0.044(3) 0.039(3) 0.003(3) 0.013(3) 0.001(3)
C111 0.041(3) 0.043(3) 0.047(3) 0.013(3) 0.013(3) 0.005(3)
C121 0.042(3) 0.032(3) 0.041(3) 0.010(2) 0.016(3) 0.010(2)
C131 0.040(3) 0.031(3) 0.032(3) 0.014(2) 0.014(2) 0.013(2)
C141 0.032(3) 0.037(3) 0.035(3) 0.013(2) 0.012(2) 0.012(2)
C151 0.036(3) 0.034(3) 0.030(3) 0.008(2) 0.014(2) 0.010(2)
O12 0.0359(19) 0.0327(19) 0.0303(18) 0.0042(15) 0.0137(15) 0.0115(15)
N12 0.032(2) 0.035(2) 0.042(3) 0.010(2) 0.013(2) 0.0110(19)
N22 0.041(2) 0.028(2) 0.044(2) 0.015(2) 0.022(2) 0.0113(19)
N32 0.052(3) 0.048(3) 0.036(2) 0.009(2) 0.013(2) 0.015(2)
C12 0.043(3) 0.034(3) 0.045(3) 0.010(3) 0.016(3) 0.014(2)
C22 0.058(4) 0.039(3) 0.059(4) 0.022(3) 0.027(3) 0.007(3)
C32 0.065(4) 0.059(4) 0.051(4) 0.003(3) 0.019(3) -0.011(3)
C42 0.076(5) 0.066(5) 0.059(4) 0.024(4) 0.022(4) -0.008(4)
C52 0.082(5) 0.069(5) 0.048(4) 0.019(4) 0.020(4) 0.009(4)
C62 0.056(4) 0.051(4) 0.047(3) 0.025(3) 0.023(3) 0.018(3)
C72 0.052(3) 0.047(3) 0.034(3) 0.018(3) 0.021(3) 0.029(3)
C82 0.038(3) 0.044(3) 0.039(3) 0.014(3) 0.015(2) 0.020(2)
C92 0.053(4) 0.056(4) 0.042(3) 0.016(3) 0.020(3) 0.024(3)
C102 0.043(3) 0.063(4) 0.044(3) 0.012(3) 0.012(3) 0.019(3)
C112 0.037(3) 0.049(4) 0.063(4) 0.016(3) 0.010(3) 0.016(3)
C122 0.034(3) 0.047(3) 0.049(3) 0.010(3) 0.014(3) 0.015(3)
C132 0.040(3) 0.041(3) 0.034(3) 0.007(2) 0.006(2) 0.025(3)
C142 0.038(3) 0.035(3) 0.044(3) 0.011(3) 0.021(3) 0.018(2)
C152 0.039(3) 0.032(3) 0.041(3) 0.012(2) 0.015(2) 0.021(2)
O13 0.0258(17) 0.0294(17) 0.0365(18) 0.0159(15) 0.0153(14) 0.0037(14)
N13 0.029(2) 0.024(2) 0.036(2) 0.0124(18) 0.0180(18) 0.0067(17)
N23 0.030(2) 0.025(2) 0.038(2) 0.0135(18) 0.0180(18) 0.0103(17)
N33 0.036(2) 0.039(2) 0.037(2) 0.012(2) 0.017(2) 0.018(2)
C13 0.034(3) 0.024(2) 0.039(3) 0.012(2) 0.019(2) 0.014(2)
C23 0.040(3) 0.030(3) 0.044(3) 0.018(2) 0.022(2) 0.012(2)
C33 0.050(3) 0.031(3) 0.048(3) 0.011(3) 0.024(3) 0.008(2)
C43 0.062(4) 0.044(3) 0.058(4) 0.024(3) 0.038(3) 0.013(3)
C53 0.054(4) 0.048(3) 0.040(3) 0.019(3) 0.027(3) 0.018(3)
C63 0.041(3) 0.033(3) 0.043(3) 0.015(2) 0.023(3) 0.016(2)
C73 0.028(3) 0.034(3) 0.038(3) 0.013(2) 0.014(2) 0.014(2)
C83 0.029(3) 0.037(3) 0.033(3) 0.009(2) 0.008(2) 0.016(2)
C93 0.036(3) 0.049(3) 0.038(3) 0.014(3) 0.012(2) 0.014(3)
C103 0.031(3) 0.048(3) 0.044(3) -0.001(3) 0.000(2) 0.004(3)
C113 0.031(3) 0.044(3) 0.062(4) 0.017(3) 0.015(3) 0.004(2)
C123 0.029(3) 0.038(3) 0.040(3) 0.010(2) 0.010(2) 0.004(2)
C133 0.020(2) 0.034(3) 0.040(3) 0.010(2) 0.009(2) 0.010(2)
C143 0.027(3) 0.029(3) 0.042(3) 0.012(2) 0.015(2) 0.010(2)
C153 0.028(3) 0.029(3) 0.036(3) 0.013(2) 0.018(2) 0.015(2)
O14 0.048(2) 0.043(2) 0.047(2) 0.0223(18) 0.0306(18) 0.0241(17)
N14 0.033(2) 0.037(3) 0.049(3) 0.017(2) 0.009(2) 0.007(2)
N24 0.046(3) 0.031(2) 0.034(2) 0.010(2) 0.011(2) 0.016(2)
N34 0.056(3) 0.048(3) 0.050(3) 0.016(2) 0.028(2) 0.027(2)
C14 0.040(3) 0.052(4) 0.051(3) 0.027(3) 0.022(3) 0.027(3)
C24 0.045(3) 0.050(4) 0.051(3) 0.022(3) 0.017(3) 0.012(3)
C34 0.037(3) 0.069(4) 0.078(5) 0.028(4) 0.021(3) 0.018(3)
C44 0.050(4) 0.081(5) 0.078(5) 0.032(4) 0.032(4) 0.036(4)
C54 0.048(4) 0.066(4) 0.068(4) 0.025(3) 0.031(3) 0.032(3)
C64 0.047(3) 0.044(3) 0.048(3) 0.018(3) 0.017(3) 0.020(3)
C74 0.055(4) 0.036(3) 0.044(3) 0.015(3) 0.026(3) 0.020(3)
C84 0.063(4) 0.034(3) 0.050(3) 0.014(3) 0.034(3) 0.024(3)
C94 0.071(4) 0.041(3) 0.057(4) 0.014(3) 0.030(3) 0.014(3)
C104 0.088(5) 0.043(4) 0.066(4) 0.014(3) 0.032(4) 0.013(4)
C114 0.056(4) 0.055(4) 0.069(4) 0.019(4) 0.021(4) 0.000(3)
C124 0.063(4) 0.039(3) 0.072(4) 0.019(3) 0.032(4) 0.014(3)
C134 0.051(3) 0.036(3) 0.058(4) 0.027(3) 0.027(3) 0.011(3)
C144 0.056(4) 0.029(3) 0.037(3) 0.009(2) 0.017(3) 0.018(3)
C154 0.054(3) 0.039(3) 0.042(3) 0.025(3) 0.026(3) 0.027(3)
O15 0.0268(18) 0.0310(18) 0.048(2) 0.0121(16) 0.0203(16) 0.0074(14)
N15 0.029(2) 0.026(2) 0.039(2) 0.0117(19) 0.0162(18) 0.0104(17)
N25 0.027(2) 0.023(2) 0.042(2) 0.0108(18) 0.0150(19) 0.0089(17)
N35 0.033(2) 0.026(2) 0.054(3) 0.008(2) 0.018(2) 0.0110(18)
C15 0.033(3) 0.024(2) 0.045(3) 0.012(2) 0.018(2) 0.011(2)
C25 0.033(3) 0.027(3) 0.051(3) 0.012(2) 0.021(2) 0.007(2)
C35 0.032(3) 0.032(3) 0.068(4) 0.011(3) 0.026(3) 0.003(2)
C45 0.036(3) 0.042(3) 0.080(4) 0.016(3) 0.038(3) 0.009(3)
C55 0.041(3) 0.028(3) 0.069(4) 0.002(3) 0.025(3) 0.012(2)
C65 0.031(3) 0.031(3) 0.051(3) 0.010(3) 0.018(2) 0.011(2)
C75 0.026(3) 0.021(2) 0.051(3) 0.007(2) 0.015(2) 0.008(2)
C85 0.026(3) 0.027(3) 0.054(3) 0.008(2) 0.013(2) 0.009(2)
C95 0.037(3) 0.031(3) 0.082(4) 0.000(3) 0.024(3) 0.011(2)
C105 0.030(3) 0.037(3) 0.099(5) -0.018(3) 0.017(3) 0.004(3)
C115 0.029(3) 0.033(3) 0.092(5) -0.003(3) 0.021(3) 0.005(2)
C125 0.034(3) 0.025(3) 0.064(4) 0.007(3) 0.020(3) 0.012(2)
C135 0.029(3) 0.024(2) 0.047(3) 0.012(2) 0.015(2) 0.010(2)
C145 0.027(3) 0.028(3) 0.037(3) 0.012(2) 0.013(2) 0.010(2)
C155 0.031(3) 0.026(3) 0.040(3) 0.015(2) 0.014(2) 0.012(2)
O16 0.0291(18) 0.0261(18) 0.0375(18) 0.0134(15) 0.0147(15) 0.0078(14)
O26 0.0237(17) 0.0230(17) 0.0377(18) 0.0083(14) 0.0133(15) 0.0047(13)
N16 0.037(2) 0.022(2) 0.045(2) 0.0078(19) 0.024(2) 0.0055(17)
C16 0.025(3) 0.026(3) 0.031(3) 0.006(2) 0.014(2) 0.001(2)
C26 0.028(3) 0.029(3) 0.040(3) 0.014(2) 0.015(2) 0.002(2)
C36 0.028(3) 0.045(3) 0.075(4) 0.023(3) 0.023(3) 0.006(2)
C46 0.041(3) 0.030(3) 0.034(3) 0.004(2) 0.007(2) -0.004(2)
O1M 0.0233(16) 0.0255(17) 0.0297(17) 0.0061(14) 0.0126(14) 0.0046(13)
C1M 0.027(3) 0.036(3) 0.033(3) 0.003(2) 0.015(2) 0.004(2)
Cl1 0.0331(10) 0.0516(13) 0.0663(14) 0.0177(11) 0.0236(10) 0.0107(9)
O1 0.066(6) 0.055(5) 0.078(6) 0.028(5) 0.020(5) 0.030(5)
O2 0.036(4) 0.038(4) 0.077(6) 0.003(4) 0.030(4) -0.004(3)
O3 0.070(7) 0.175(12) 0.091(8) 0.028(8) 0.061(6) 0.032(7)
O4 0.058(6) 0.023(4) 0.134(9) 0.021(5) 0.003(6) -0.013(4)
Cl2 0.174(5) 0.082(3) 0.096(3) 0.012(3) 0.070(4) 0.046(3)
C3M 1.00(7) 0.22(2) 0.38(3) 0.17(2) 0.53(4) 0.18(3)
O3M 0.316(12) 0.187(9) 0.152(7) -0.079(6) -0.146(8) 0.203(9)
C4M 0.128(9) 0.123(9) 0.169(10) -0.003(8) -0.037(8) 0.078(8)
O4M 0.199(9) 0.139(7) 0.195(8) 0.076(6) 0.062(7) 0.070(7)
O1W 0.072(7) 0.121(9) 0.090(7) 0.023(7) 0.046(6) 0.036(6)
O2W 0.208(17) 0.248(19) 0.109(11) -0.042(12) 0.048(11) 0.119(16)
O3W 0.069(3) 0.074(3) 0.042(2) 0.006(2) 0.014(2) 0.030(2)
O4W 0.130(5) 0.101(4) 0.100(4) 0.031(3) 0.036(4) 0.057(4)
O5W 0.079(14) 0.062(12) 0.25(3) 0.059(15) 0.052(16) -0.028(10)

loop_
_atom_type_symbol
_atom_type_description
_atom_type_scat_dispersion_real
_atom_type_scat_dispersion_imag
_atom_type_scat_source
C C 0.0033 0.0016 'International Tables Vol C Tables 4.2.6.8 and 6.1.1.4'
H H 0.0000 0.0000 'International Tables Vol C Tables 4.2.6.8 and 6.1.1.4'
N N 0.0061 0.0033 'International Tables Vol C Tables 4.2.6.8 and 6.1.1.4'
O O 0.0106 0.0060 'International Tables Vol C Tables 4.2.6.8 and 6.1.1.4'
Cl Cl 0.1484 0.1585 'International Tables Vol C Tables 4.2.6.8 and 6.1.1.4'
Co Co 0.3494 0.9721 'International Tables Vol C Tables 4.2.6.8 and 6.1.1.4'

loop_
_geom_angle_atom_site_label_1
_geom_angle_atom_site_label_2
_geom_angle_atom_site_label_3
_geom_angle
_geom_angle_site_symmetry_1
_geom_angle_site_symmetry_3
O1M Co1 O11 90.20(12) . .
O1M Co1 O14 103.25(12) . 2_666
O11 Co1 O14 163.90(12) . 2_666
O1M Co1 O1M 80.44(12) . 2_666
O11 Co1 O1M 98.18(12) . 2_666
O14 Co1 O1M 92.83(13) 2_666 2_666
O1M Co1 O26 91.57(12) . .
O11 Co1 O26 83.94(12) . .
O14 Co1 O26 86.83(13) 2_666 .
O1M Co1 O26 171.71(12) 2_666 .
O1M Co1 O12 173.10(12) . .
O11 Co1 O12 85.54(12) . .
O14 Co1 O12 80.20(12) 2_666 .
O1M Co1 O12 105.51(12) 2_666 .
O26 Co1 O12 82.60(12) . .
O1M Co1 Co2 44.60(8) . .
O11 Co1 Co2 47.32(9) . .
O14 Co1 Co2 142.29(10) 2_666 .
O1M Co1 Co2 98.49(9) 2_666 .
O26 Co1 Co2 77.00(9) . .
O12 Co1 Co2 129.78(9) . .
O13 Co2 N14 94.83(15) 2_666 .
O13 Co2 O1M 93.35(12) 2_666 .
N14 Co2 O1M 90.58(16) . .
O13 Co2 O16 88.71(12) 2_666 .
N14 Co2 O16 174.16(16) . .
O1M Co2 O16 93.86(12) . .
O13 Co2 O11 178.64(12) 2_666 .
N14 Co2 O11 86.36(14) . .
O1M Co2 O11 87.29(12) . .
O16 Co2 O11 90.05(12) . .
O13 Co2 N24 96.43(14) 2_666 .
N14 Co2 N24 78.11(17) . .
O1M Co2 N24 165.60(13) . .
O16 Co2 N24 96.90(14) . .
O11 Co2 N24 83.17(13) . .
O13 Co2 Co1 135.76(10) 2_666 .
N14 Co2 Co1 97.39(12) . .
O1M Co2 Co1 44.37(8) . .
O16 Co2 Co1 83.21(9) . .
O11 Co2 Co1 44.56(8) . .
N24 Co2 Co1 127.67(10) . .
O15 Co3 O26 95.03(13) . .
O15 Co3 N22 100.87(15) . .
O26 Co3 N22 162.20(14) . .
O15 Co3 N16 92.03(14) . .
O26 Co3 N16 80.52(13) . .
N22 Co3 N16 106.66(16) . .
O15 Co3 O12 94.43(12) . .
O26 Co3 O12 83.45(12) . .
N22 Co3 O12 87.36(14) . .
N16 Co3 O12 163.18(14) . .
O12 Co4 N15 86.20(14) . .
O12 Co4 O14 80.66(12) . 2_666
N15 Co4 O14 85.15(14) . 2_666
O12 Co4 N13 96.43(13) . .
N15 Co4 N13 176.63(15) . .
O14 Co4 N13 97.33(14) 2_666 .
O12 Co4 N25 165.44(13) . .
N15 Co4 N25 80.59(14) . .
O14 Co4 N25 92.07(14) 2_666 .
N13 Co4 N25 97.01(14) . .
O12 Co4 N23 86.32(13) . .
N15 Co4 N23 98.06(14) . .
O14 Co4 N23 166.37(13) 2_666 .
N13 Co4 N23 80.05(14) . .
N25 Co4 N23 101.51(14) . .
N11 O11 Co1 111.8(2) . .
N11 O11 Co2 113.0(2) . .
Co1 O11 Co2 88.12(12) . .
C141 N11 O11 114.4(4) . .
C151 N21 C11 115.0(4) . .
C71 N31 C61 115.2(4) . .
N21 C11 C21 119.7(5) . .
N21 C11 C61 121.6(5) . .
C21 C11 C61 118.7(5) . .
C31 C21 C11 120.4(6) . .
C31 C21 H21 119.8 . .
C11 C21 H21 119.8 . .
C21 C31 C41 121.1(6) . .
C21 C31 H31 119.4 . .
C41 C31 H31 119.4 . .
C51 C41 C31 119.9(6) . .
C51 C41 H41 120.0 . .
C31 C41 H41 120.0 . .
C41 C51 C61 120.0(6) . .
C41 C51 H51 120.0 . .
C61 C51 H51 120.0 . .
N31 C61 C51 119.4(5) . .
N31 C61 C11 120.9(5) . .
C51 C61 C11 119.7(5) . .
N31 C71 C151 123.7(5) . .
N31 C71 C81 127.9(5) . .
C151 C71 C81 108.3(4) . .
C91 C81 C131 121.4(5) . .
C91 C81 C71 130.3(5) . .
C131 C81 C71 108.2(4) . .
C101 C91 C81 117.9(5) . .
C101 C91 H91 121.0 . .
C81 C91 H91 121.0 . .
C91 C101 C111 120.8(5) . .
C91 C101 H101 119.6 . .
C111 C101 H101 119.6 . .
C121 C111 C101 121.4(5) . .
C121 C111 H111 119.3 . .
C101 C111 H111 119.3 . .
C111 C121 C131 118.3(5) . .
C111 C121 H121 120.8 . .
C131 C121 H121 120.8 . .
C121 C131 C81 120.0(5) . .
C121 C131 C141 130.3(5) . .
C81 C131 C141 109.4(4) . .
N11 C141 C131 133.8(5) . .
N11 C141 C151 120.4(4) . .
C131 C141 C151 105.6(4) . .
N21 C151 C71 123.4(5) . .
N21 C151 C141 128.5(4) . .
C71 C151 C141 108.0(4) . .
N12 O12 Co4 113.4(3) . .
N12 O12 Co3 125.3(3) . .
Co4 O12 Co3 113.35(14) . .
N12 O12 Co1 106.7(2) . .
Co4 O12 Co1 97.23(13) . .
Co3 O12 Co1 93.90(13) . .
C142 N12 O12 115.4(4) . .
C152 N22 C12 117.0(4) . .
C152 N22 Co3 116.3(3) . .
C12 N22 Co3 125.5(3) . .
C72 N32 C62 115.9(5) . .
N22 C12 C22 120.9(5) . .
N22 C12 C62 120.0(5) . .
C22 C12 C62 119.0(5) . .
C32 C22 C12 120.1(6) . .
C32 C22 H22 120.0 . .
C12 C22 H22 120.0 . .
C22 C32 C42 121.1(6) . .
C22 C32 H32 119.4 . .
C42 C32 H32 119.4 . .
C52 C42 C32 119.8(6) . .
C52 C42 H42 120.1 . .
C32 C42 H42 120.1 . .
C42 C52 C62 122.1(6) . .
C42 C52 H52 119.0 . .
C62 C52 H52 119.0 . .
N32 C62 C52 120.6(5) . .
N32 C62 C12 121.7(5) . .
C52 C62 C12 117.7(5) . .
N32 C72 C82 128.6(5) . .
N32 C72 C152 122.6(5) . .
C82 C72 C152 108.7(5) . .
C92 C82 C132 119.7(5) . .
C92 C82 C72 131.4(5) . .
C132 C82 C72 108.9(4) . .
C82 C92 C102 118.6(5) . .
C82 C92 H92 120.7 . .
C102 C92 H92 120.7 . .
C112 C102 C92 120.6(5) . .
C112 C102 H102 119.7 . .
C92 C102 H102 119.7 . .
C122 C112 C102 121.1(6) . .
C122 C112 H112 119.5 . .
C102 C112 H112 119.5 . .
C112 C122 C132 119.3(6) . .
C112 C122 H122 120.4 . .
C132 C122 H122 120.4 . .
C122 C132 C82 120.8(5) . .
C122 C132 C142 131.5(5) . .
C82 C132 C142 107.7(5) . .
N12 C142 C132 120.2(5) . .
N12 C142 C152 131.7(5) . .
C132 C142 C152 107.9(4) . .
N22 C152 C72 122.5(5) . .
N22 C152 C142 130.8(5) . .
C72 C152 C142 106.6(4) . .
N13 O13 Co2 120.0(2) . 2_666
C143 N13 O13 115.8(4) . .
C143 N13 Co4 110.0(3) . .
O13 N13 Co4 133.9(3) . .
C153 N23 C13 115.5(4) . .
C153 N23 Co4 103.8(3) . .
C13 N23 Co4 138.0(3) . .
C73 N33 C63 114.5(4) . .
C23 C13 N23 120.8(4) . .
C23 C13 C63 119.8(4) . .
N23 C13 C63 119.4(4) . .
C33 C23 C13 120.0(5) . .
C33 C23 H23 120.0 . .
C13 C23 H23 120.0 . .
C23 C33 C43 120.5(5) . .
C23 C33 H33 119.7 . .
C43 C33 H33 119.7 . .
C53 C43 C33 121.5(5) . .
C53 C43 H43 119.2 . .
C33 C43 H43 119.2 . .
C43 C53 C63 119.9(5) . .
C43 C53 H53 120.0 . .
C63 C53 H53 120.0 . .
N33 C63 C53 118.1(5) . .
N33 C63 C13 123.6(4) . .
C53 C63 C13 118.3(5) . .
N33 C73 C153 122.5(4) . .
N33 C73 C83 130.6(4) . .
C153 C73 C83 106.6(4) . .
C93 C83 C133 120.0(5) . .
C93 C83 C73 130.9(5) . .
C133 C83 C73 109.0(4) . .
C83 C93 C103 119.4(5) . .
C83 C93 H93 120.3 . .
C103 C93 H93 120.3 . .
C93 C103 C113 120.7(5) . .
C93 C103 H103 119.7 . .
C113 C103 H103 119.7 . .
C123 C113 C103 120.8(5) . .
C123 C113 H113 119.6 . .
C103 C113 H113 119.6 . .
C113 C123 C133 118.7(5) . .
C113 C123 H123 120.7 . .
C133 C123 H123 120.7 . .
C123 C133 C83 120.5(4) . .
C123 C133 C143 131.0(5) . .
C83 C133 C143 108.1(4) . .
N13 C143 C153 118.0(4) . .
N13 C143 C133 134.5(4) . .
C153 C143 C133 107.2(4) . .
N23 C153 C73 124.4(4) . .
N23 C153 C143 126.4(4) . .
C73 C153 C143 109.1(4) . .
N14 O14 Co1 114.8(3) . 2_666
N14 O14 Co4 104.9(3) . 2_666
Co1 O14 Co4 98.28(14) 2_666 2_666
O14 N14 C144 118.5(4) . .
O14 N14 Co2 124.9(3) . .
C144 N14 Co2 116.6(4) . .
C154 N24 C14 113.6(5) . .
C154 N24 Co2 103.8(4) . .
C14 N24 Co2 142.3(4) . .
C74 N34 C64 115.3(5) . .
N24 C14 C24 119.4(5) . .
N24 C14 C64 121.0(5) . .
C24 C14 C64 119.5(5) . .
C34 C24 C14 119.9(6) . .
C34 C24 H24 120.1 . .
C14 C24 H24 120.1 . .
C24 C34 C44 120.3(6) . .
C24 C34 H34 119.9 . .
C44 C34 H34 119.9 . .
C54 C44 C34 121.3(6) . .
C54 C44 H44 119.4 . .
C34 C44 H44 119.4 . .
C64 C54 C44 120.3(6) . .
C64 C54 H54 119.9 . .
C44 C54 H54 119.9 . .
C54 C64 N34 119.3(5) . .
C54 C64 C14 118.7(5) . .
N34 C64 C14 122.0(5) . .
N34 C74 C154 121.1(5) . .
N34 C74 C84 130.1(5) . .
C154 C74 C84 108.6(5) . .
C94 C84 C134 121.5(5) . .
C94 C84 C74 131.3(5) . .
C134 C84 C74 107.0(5) . .
C84 C94 C104 118.9(6) . .
C84 C94 H94 120.5 . .
C104 C94 H94 120.5 . .
C94 C104 C114 120.3(6) . .
C94 C104 H104 119.8 . .
C114 C104 H104 119.8 . .
C124 C114 C104 121.2(6) . .
C124 C114 H114 119.4 . .
C104 C114 H114 119.4 . .
C134 C124 C114 118.8(6) . .
C134 C124 H124 120.6 . .
C114 C124 H124 120.6 . .
C124 C134 C84 119.1(5) . .
C124 C134 C144 131.4(6) . .
C84 C134 C144 109.3(5) . .
N14 C144 C154 114.5(5) . .
N14 C144 C134 138.0(5) . .
C154 C144 C134 107.5(5) . .
N24 C154 C74 126.8(5) . .
N24 C154 C144 125.7(5) . .
C74 C154 C144 107.4(5) . .
N15 O15 Co3 114.8(2) . .
C145 N15 O15 117.7(4) . .
C145 N15 Co4 112.0(3) . .
O15 N15 Co4 130.1(3) . .
C155 N25 C15 113.6(4) . .
C155 N25 Co4 104.7(3) . .
C15 N25 Co4 141.3(3) . .
C75 N35 C65 114.5(4) . .
N25 C15 C25 119.8(4) . .
N25 C15 C65 120.5(4) . .
C25 C15 C65 119.7(4) . .
C35 C25 C15 119.3(5) . .
C35 C25 H25 120.4 . .
C15 C25 H25 120.4 . .
C25 C35 C45 121.5(5) . .
C25 C35 H35 119.3 . .
C45 C35 H35 119.3 . .
C55 C45 C35 120.3(5) . .
C55 C45 H45 119.8 . .
C35 C45 H45 119.8 . .
C45 C55 C65 120.4(5) . .
C45 C55 H55 119.8 . .
C65 C55 H55 119.8 . .
N35 C65 C55 117.9(5) . .
N35 C65 C15 123.3(4) . .
C55 C65 C15 118.8(4) . .
N35 C75 C155 122.6(4) . .
N35 C75 C85 131.0(4) . .
C155 C75 C85 106.4(4) . .
C95 C85 C135 121.1(4) . .
C95 C85 C75 129.8(5) . .
C135 C85 C75 109.1(4) . .
C85 C95 C105 117.9(5) . .
C85 C95 H95 121.0 . .
C105 C95 H95 121.0 . .
C95 C105 C115 121.9(5) . .
C95 C105 H105 119.0 . .
C115 C105 H105 119.0 . .
C125 C115 C105 120.1(5) . .
C125 C115 H115 119.9 . .
C105 C115 H115 119.9 . .
C115 C125 C135 118.6(5) . .
C115 C125 H125 120.7 . .
C135 C125 H125 120.7 . .
C125 C135 C85 120.3(4) . .
C125 C135 C145 131.5(5) . .
C85 C135 C145 108.1(4) . .
N15 C145 C155 117.7(4) . .
N15 C145 C135 135.6(4) . .
C155 C145 C135 106.6(4) . .
N25 C155 C75 125.5(4) . .
N25 C155 C145 124.7(4) . .
C75 C155 C145 109.8(4) . .
C16 O16 Co2 123.1(3) . .
C16 O26 Co3 107.0(3) . .
C16 O26 Co1 129.8(3) . .
Co3 O26 Co1 97.57(13) . .
C26 N16 Co3 110.2(3) . .
C26 N16 H16A 109.6 . .
Co3 N16 H16A 109.6 . .
C26 N16 H16B 109.6 . .
Co3 N16 H16B 109.6 . .
H16A N16 H16B 108.1 . .
O16 C16 O26 125.5(4) . .
O16 C16 C26 120.3(4) . .
O26 C16 C26 114.2(4) . .
N16 C26 C46 108.2(4) . .
N16 C26 C36 111.6(4) . .
C46 C26 C36 111.6(4) . .
N16 C26 C16 104.2(4) . .
C46 C26 C16 108.0(4) . .
C36 C26 C16 113.0(4) . .
C26 C36 H36A 109.5 . .
C26 C36 H36B 109.5 . .
H36A C36 H36B 109.5 . .
C26 C36 H36C 109.5 . .
H36A C36 H36C 109.5 . .
H36B C36 H36C 109.5 . .
C26 C46 H46A 109.5 . .
C26 C46 H46B 109.5 . .
H46A C46 H46B 109.5 . .
C26 C46 H46C 109.5 . .
H46A C46 H46C 109.5 . .
H46B C46 H46C 109.5 . .
C1M O1M Co1 113.8(3) . .
C1M O1M Co2 115.7(3) . .
Co1 O1M Co2 91.03(12) . .
C1M O1M Co1 119.7(3) . 2_666
Co1 O1M Co1 99.56(12) . 2_666
Co2 O1M Co1 112.06(13) . 2_666
O1M C1M H1M1 109.5 . .
O1M C1M H1M2 109.5 . .
H1M1 C1M H1M2 109.5 . .
O1M C1M H1M3 109.5 . .
H1M1 C1M H1M3 109.5 . .
H1M2 C1M H1M3 109.5 . .
O4 Cl1 O4 180.0(11) 2_556 .
O4 Cl1 O3 112.6(7) 2_556 .
O4 Cl1 O3 67.4(7) . .
O4 Cl1 O3 67.4(7) 2_556 2_556
O4 Cl1 O3 112.6(7) . 2_556
O3 Cl1 O3 180.0(4) . 2_556
O4 Cl1 O2 109.3(5) 2_556 .
O4 Cl1 O2 70.7(5) . .
O3 Cl1 O2 107.6(5) . .
O3 Cl1 O2 72.4(5) 2_556 .
O4 Cl1 O2 70.7(5) 2_556 2_556
O4 Cl1 O2 109.3(5) . 2_556
O3 Cl1 O2 72.4(5) . 2_556
O3 Cl1 O2 107.6(5) 2_556 2_556
O2 Cl1 O2 180.000(1) . 2_556
O4 Cl1 O1 110.5(5) 2_556 .
O4 Cl1 O1 69.5(5) . .
O3 Cl1 O1 111.4(6) . .
O3 Cl1 O1 68.6(6) 2_556 .
O2 Cl1 O1 105.1(5) . .
O2 Cl1 O1 74.9(5) 2_556 .
O4 Cl1 O1 69.5(5) 2_556 2_556
O4 Cl1 O1 110.5(5) . 2_556
O3 Cl1 O1 68.6(6) . 2_556
O3 Cl1 O1 111.4(6) 2_556 2_556
O2 Cl1 O1 74.9(5) . 2_556
O2 Cl1 O1 105.1(5) 2_556 2_556
O1 Cl1 O1 180.0(5) . 2_556
Cl1 O1 O4 52.4(4) . .
Cl1 O1 O3 55.2(5) . 2_556
O4 O1 O3 91.9(7) . 2_556
Cl1 O1 O2 52.2(4) . 2_556
O4 O1 O2 85.3(6) . 2_556
O3 O1 O2 86.4(6) 2_556 2_556
Cl1 O2 O4 52.3(3) . .
Cl1 O2 O3 53.7(4) . 2_556
O4 O2 O3 88.9(6) . 2_556
Cl1 O2 O1 52.9(3) . 2_556
O4 O2 O1 86.1(5) . 2_556
O3 O2 O1 87.2(6) 2_556 2_556
Cl1 O3 O4 53.9(5) . .
Cl1 O3 O1 56.2(5) . 2_556
O4 O3 O1 93.2(7) . 2_556
Cl1 O3 O2 54.0(4) . 2_556
O4 O3 O2 89.2(7) . 2_556
O1 O3 O2 87.3(7) 2_556 2_556
Cl1 O4 O3 58.7(5) . .
Cl1 O4 O1 58.0(5) . .
O3 O4 O1 98.2(7) . .
Cl1 O4 O2 57.1(4) . .
O3 O4 O2 94.1(7) . .
O1 O4 O2 90.9(7) . .
O5 Cl2 O7 119.1(14) . .
O5 Cl2 O6 97.8(11) . .
O7 Cl2 O6 93.0(11) . .
O5 Cl2 O8 110.4(14) . .
O7 Cl2 O8 114.4(15) . .
O6 Cl2 O8 120.5(13) . .
O2M C2M H2M1 109.5 . .
O2M C2M H2M2 109.5 . .
H2M1 C2M H2M2 109.5 . .
O2M C2M H2M3 109.5 . .
H2M1 C2M H2M3 109.5 . .
H2M2 C2M H2M3 109.5 . .
C2M O2M H2M 109.5 . .
O3M C3M H3M1 109.5 . .
O3M C3M H3M2 109.5 . .
H3M1 C3M H3M2 109.5 . .
O3M C3M H3M3 109.5 . .
H3M1 C3M H3M3 109.5 . .
H3M2 C3M H3M3 109.5 . .
C3M O3M H3M 109.5 . .
O4M C4M H4M1 109.5 . .
O4M C4M H4M2 109.5 . .
H4M1 C4M H4M2 109.5 . .
O4M C4M H4M3 109.5 . .
H4M1 C4M H4M3 109.5 . .
H4M2 C4M H4M3 109.5 . .
C4M O4M H4M 109.5 . .
O6M C5M H5M4 88.3 . .
O5M C5M H5M4 109.5 . .
O6M C5M H5M5 86.9 . .
O5M C5M H5M5 109.5 . .
H5M4 C5M H5M5 109.5 . .
O6M C5M H5M6 148.9 . .
O5M C5M H5M6 109.5 . .
H5M4 C5M H5M6 109.5 . .
H5M5 C5M H5M6 109.5 . .
O6M C5M H5M1 109.5 . .
O5M C5M H5M1 140.7 . .
H5M5 C5M H5M1 85.7 . .
H5M6 C5M H5M1 98.3 . .
O6M C5M H5M2 109.5 . .
O5M C5M H5M2 105.3 . .
H5M4 C5M H5M2 141.7 . .
H5M6 C5M H5M2 72.4 . .
H5M1 C5M H5M2 109.5 . .
O6M C5M H5M3 109.5 . .
O5M C5M H5M3 74.6 . .
H5M4 C5M H5M3 95.0 . .
H5M5 C5M H5M3 151.2 . .
H5M6 C5M H5M3 45.7 . .
H5M1 C5M H5M3 109.5 . .
H5M2 C5M H5M3 109.5 . .
C5M O5M H5M 109.5 . .
C5M O6M H6M 109.5 . .
O7M C7M H7M1 109.5 . .
O7M C7M H7M2 109.5 . .
H7M1 C7M H7M2 109.5 . .
O7M C7M H7M3 109.5 . .
H7M1 C7M H7M3 109.5 . .
H7M2 C7M H7M3 109.5 . .
C7M O7M H7M 109.5 . .
H3W O3W H4W 112.0 . .
H5W O4W H6W 111.6 . .

loop_
_geom_bond_atom_site_label_1
_geom_bond_atom_site_label_2
_geom_bond_distance
_geom_bond_site_symmetry_2
Co1 O1M 2.078(3) .
Co1 O11 2.086(3) .
Co1 O14 2.094(3) 2_666
Co1 O1M 2.098(3) 2_666
Co1 O26 2.115(3) .
Co1 O12 2.160(3) .
Co1 Co2 2.9713(11) .
Co2 O13 1.990(3) 2_666
Co2 N14 2.056(4) .
Co2 O1M 2.087(3) .
Co2 O16 2.094(3) .
Co2 O11 2.185(3) .
Co2 N24 2.306(4) .
Co3 O15 1.988(3) .
Co3 O26 2.081(3) .
Co3 N22 2.102(4) .
Co3 N16 2.107(4) .
Co3 O12 2.158(3) .
Co4 O12 2.101(3) .
Co4 N15 2.125(4) .
Co4 O14 2.134(3) 2_666
Co4 N13 2.174(4) .
Co4 N25 2.197(4) .
Co4 N23 2.223(4) .
O11 N11 1.397(5) .
N11 C141 1.282(6) .
N21 C151 1.307(6) .
N21 C11 1.386(6) .
N31 C71 1.307(6) .
N31 C61 1.384(6) .
C11 C21 1.394(8) .
C11 C61 1.435(7) .
C21 C31 1.352(9) .
C21 H21 0.9500 .
C31 C41 1.431(9) .
C31 H31 0.9500 .
C41 C51 1.351(8) .
C41 H41 0.9500 .
C51 C61 1.409(7) .
C51 H51 0.9500 .
C71 C151 1.427(7) .
C71 C81 1.466(7) .
C81 C91 1.392(7) .
C81 C131 1.407(7) .
C91 C101 1.362(7) .
C91 H91 0.9500 .
C101 C111 1.426(8) .
C101 H101 0.9500 .
C111 C121 1.359(7) .
C111 H111 0.9500 .
C121 C131 1.396(7) .
C121 H121 0.9500 .
C131 C141 1.473(7) .
C141 C151 1.485(7) .
O12 N12 1.377(5) .
N12 C142 1.312(6) .
N22 C152 1.310(6) .
N22 C12 1.364(6) .
N32 C72 1.318(7) .
N32 C62 1.366(7) .
C12 C22 1.397(7) .
C12 C62 1.462(7) .
C22 C32 1.366(8) .
C22 H22 0.9500 .
C32 C42 1.395(8) .
C32 H32 0.9500 .
C42 C52 1.366(8) .
C42 H42 0.9500 .
C52 C62 1.379(8) .
C52 H52 0.9500 .
C72 C82 1.432(7) .
C72 C152 1.448(7) .
C82 C92 1.379(7) .
C82 C132 1.423(7) .
C92 C102 1.404(8) .
C92 H92 0.9500 .
C102 C112 1.385(8) .
C102 H102 0.9500 .
C112 C122 1.370(8) .
C112 H112 0.9500 .
C122 C132 1.372(7) .
C122 H122 0.9500 .
C132 C142 1.458(7) .
C142 C152 1.460(7) .
O13 N13 1.332(4) .
O13 Co2 1.990(3) 2_666
N13 C143 1.292(6) .
N23 C153 1.304(6) .
N23 C13 1.389(6) .
N33 C73 1.305(6) .
N33 C63 1.382(6) .
C13 C23 1.387(6) .
C13 C63 1.431(7) .
C23 C33 1.373(7) .
C23 H23 0.9500 .
C33 C43 1.396(7) .
C33 H33 0.9500 .
C43 C53 1.344(7) .
C43 H43 0.9500 .
C53 C63 1.425(7) .
C53 H53 0.9500 .
C73 C153 1.439(6) .
C73 C83 1.472(6) .
C83 C93 1.373(7) .
C83 C133 1.417(7) .
C93 C103 1.378(7) .
C93 H93 0.9500 .
C103 C113 1.399(8) .
C103 H103 0.9500 .
C113 C123 1.377(7) .
C113 H113 0.9500 .
C123 C133 1.384(6) .
C123 H123 0.9500 .
C133 C143 1.467(6) .
C143 C153 1.447(6) .
O14 N14 1.308(5) .
O14 Co1 2.094(3) 2_666
O14 Co4 2.134(3) 2_666
N14 C144 1.316(6) .
N24 C154 1.294(6) .
N24 C14 1.392(6) .
N34 C74 1.305(6) .
N34 C64 1.402(7) .
C14 C24 1.406(7) .
C14 C64 1.441(8) .
C24 C34 1.372(8) .
C24 H24 0.9500 .
C34 C44 1.387(9) .
C34 H34 0.9500 .
C44 C54 1.385(8) .
C44 H44 0.9500 .
C54 C64 1.382(8) .
C54 H54 0.9500 .
C74 C154 1.449(7) .
C74 C84 1.458(7) .
C84 C94 1.367(7) .
C84 C134 1.429(7) .
C94 C104 1.384(8) .
C94 H94 0.9500 .
C104 C114 1.395(9) .
C104 H104 0.9500 .
C114 C124 1.394(8) .
C114 H114 0.9500 .
C124 C134 1.384(7) .
C124 H124 0.9500 .
C134 C144 1.450(7) .
C144 C154 1.449(7) .
O15 N15 1.334(5) .
N15 C145 1.285(6) .
N25 C155 1.326(6) .
N25 C15 1.393(6) .
N35 C75 1.302(6) .
N35 C65 1.390(6) .
C15 C25 1.409(6) .
C15 C65 1.424(7) .
C25 C35 1.363(7) .
C25 H25 0.9500 .
C35 C45 1.401(7) .
C35 H35 0.9500 .
C45 C55 1.360(7) .
C45 H45 0.9500 .
C55 C65 1.410(7) .
C55 H55 0.9500 .
C75 C155 1.424(7) .
C75 C85 1.470(6) .
C85 C95 1.374(7) .
C85 C135 1.411(7) .
C95 C105 1.387(7) .
C95 H95 0.9500 .
C105 C115 1.393(8) .
C105 H105 0.9500 .
C115 C125 1.386(7) .
C115 H115 0.9500 .
C125 C135 1.392(6) .
C125 H125 0.9500 .
C135 C145 1.468(6) .
C145 C155 1.445(6) .
O16 C16 1.247(5) .
O26 C16 1.284(5) .
N16 C26 1.498(6) .
N16 H16A 0.9200 .
N16 H16B 0.9200 .
C16 C26 1.536(6) .
C26 C46 1.524(7) .
C26 C36 1.527(7) .
C36 H36A 0.9800 .
C36 H36B 0.9800 .
C36 H36C 0.9800 .
C46 H46A 0.9800 .
C46 H46B 0.9800 .
C46 H46C 0.9800 .
O1M C1M 1.447(5) .
O1M Co1 2.098(3) 2_666
C1M H1M1 0.9800 .
C1M H1M2 0.9800 .
C1M H1M3 0.9800 .
Cl1 O4 1.364(8) 2_556
Cl1 O4 1.364(8) .
Cl1 O3 1.442(9) .
Cl1 O3 1.442(9) 2_556
Cl1 O2 1.448(7) .
Cl1 O2 1.448(7) 2_556
Cl1 O1 1.460(8) .
Cl1 O1 1.460(8) 2_556
O1 O4 1.612(13) .
O1 O3 1.636(13) 2_556
O1 O2 1.768(11) 2_556
O2 O4 1.628(12) .
O2 O3 1.706(13) 2_556
O2 O1 1.768(11) 2_556
O3 O4 1.557(14) .
O3 O1 1.636(13) 2_556
O3 O2 1.706(13) 2_556
Cl2 O5 1.35(2) .
Cl2 O7 1.38(2) .
Cl2 O6 1.384(12) .
Cl2 O8 1.48(3) .
C2M O2M 1.517(16) .
C2M H2M1 0.9800 .
C2M H2M2 0.9800 .
C2M H2M3 0.9800 .
O2M H2M 0.8400 .
C3M O3M 1.607(15) .
C3M H3M1 0.9800 .
C3M H3M2 0.9800 .
C3M H3M3 0.9800 .
O3M H3M 0.8400 .
C4M O4M 1.393(10) .
C4M H4M1 0.9800 .
C4M H4M2 0.9800 .
C4M H4M3 0.9800 .
O4M H4M 0.8400 .
C5M O6M 1.35(3) .
C5M O5M 1.41(2) .
C5M H5M4 0.9800 .
C5M H5M5 0.9800 .
C5M H5M6 0.9800 .
C5M H5M1 0.9800 .
C5M H5M2 0.9800 .
C5M H5M3 0.9800 .
O5M H5M 0.8400 .
O6M H6M 0.8400 .
C7M O7M 1.53(3) .
C7M H7M1 0.9800 .
C7M H7M2 0.9800 .
C7M H7M3 0.9800 .
O7M H7M 0.8400 .
O3W H3W 0.8391 .
O3W H4W 0.8404 .
O4W H5W 0.8406 .
O4W H6W 0.8421 .
O6W O5W 0.73(3) .

loop_
_geom_torsion_atom_site_label_1
_geom_torsion_atom_site_label_2
_geom_torsion_atom_site_label_3
_geom_torsion_atom_site_label_4
_geom_torsion
_geom_torsion_site_symmetry_1
C151 N21 C11 C21 -176.5(6) .
C151 N21 C11 C61 3.5(8) .
N21 C11 C21 C31 179.6(8) .
C61 C11 C21 C31 -0.4(12) .
C11 C21 C31 C41 2.8(16) .
C21 C31 C41 C51 -2.3(16) .
C31 C41 C51 C61 -0.7(13) .
C71 N31 C61 C51 179.2(5) .
C71 N31 C61 C11 1.7(7) .
C41 C51 C61 N31 -174.5(7) .
C41 C51 C61 C11 3.0(10) .
N21 C11 C61 N31 -5.0(8) .
C21 C11 C61 N31 174.9(6) .
N21 C11 C61 C51 177.5(5) .
C21 C11 C61 C51 -2.5(9) .
C61 N31 C71 C151 2.6(7) .
C61 N31 C71 C81 -178.9(5) .
N31 C71 C81 C91 9.0(9) .
C151 C71 C81 C91 -172.3(5) .
N31 C71 C81 C131 -174.4(5) .
C151 C71 C81 C131 4.3(5) .
C131 C81 C91 C101 -2.3(8) .
C71 C81 C91 C101 173.9(5) .
C81 C91 C101 C111 0.9(8) .
C91 C101 C111 C121 1.1(9) .
C101 C111 C121 C131 -1.7(8) .
C111 C121 C131 C81 0.4(7) .
C111 C121 C131 C141 -173.2(5) .
C91 C81 C131 C121 1.6(7) .
C71 C81 C131 C121 -175.3(4) .
C91 C81 C131 C141 176.5(5) .
C71 C81 C131 C141 -0.5(5) .
O11 N11 C141 C131 -10.3(7) .
O11 N11 C141 C151 165.0(4) .
C121 C131 C141 N11 -13.4(9) .
C81 C131 C141 N11 172.5(5) .
C121 C131 C141 C151 170.9(5) .
C81 C131 C141 C151 -3.3(5) .
C11 N21 C151 C71 0.8(7) .
C11 N21 C151 C141 -175.1(5) .
N31 C71 C151 N21 -4.2(8) .
C81 C71 C151 N21 177.0(5) .
N31 C71 C151 C141 172.4(5) .
C81 C71 C151 C141 -6.3(5) .
N11 C141 C151 N21 5.9(8) .
C131 C141 C151 N21 -177.7(5) .
N11 C141 C151 C71 -170.6(4) .
C131 C141 C151 C71 5.9(5) .
C152 N22 C12 C22 -172.6(5) .
C152 N22 C12 C62 5.1(7) .
N22 C12 C22 C32 -178.0(5) .
C62 C12 C22 C32 4.2(9) .
C12 C22 C32 C42 -4.1(11) .
C22 C32 C42 C52 3.6(12) .
C32 C42 C52 C62 -3.2(12) .
C72 N32 C62 C52 178.2(6) .
C72 N32 C62 C12 -0.5(8) .
C42 C52 C62 N32 -175.5(6) .
C42 C52 C62 C12 3.3(10) .
N22 C12 C62 N32 -2.8(8) .
C22 C12 C62 N32 175.0(5) .
N22 C12 C62 C52 178.5(6) .
C22 C12 C62 C52 -3.7(8) .
C62 N32 C72 C82 179.9(5) .
C62 N32 C72 C152 1.2(8) .
N32 C72 C82 C92 -0.2(10) .
C152 C72 C82 C92 178.6(5) .
N32 C72 C82 C132 -179.8(5) .
C152 C72 C82 C132 -0.9(6) .
C132 C82 C92 C102 0.3(8) .
C72 C82 C92 C102 -179.2(5) .
C82 C92 C102 C112 -0.6(8) .
C92 C102 C112 C122 0.9(9) .
C102 C112 C122 C132 -0.7(8) .
C112 C122 C132 C82 0.3(8) .
C112 C122 C132 C142 -179.2(5) .
C92 C82 C132 C122 -0.1(8) .
C72 C82 C132 C122 179.5(5) .
C92 C82 C132 C142 179.5(5) .
C72 C82 C132 C142 -0.9(6) .
O12 N12 C142 C132 176.1(4) .
O12 N12 C142 C152 2.7(7) .
C122 C132 C142 N12 7.1(8) .
C82 C132 C142 N12 -172.5(4) .
C122 C132 C142 C152 -178.0(5) .
C82 C132 C142 C152 2.4(6) .
C12 N22 C152 C72 -4.5(7) .
Co3 N22 C152 C72 163.9(4) .
C12 N22 C152 C142 175.5(5) .
Co3 N22 C152 C142 -16.1(7) .
N32 C72 C152 N22 1.3(8) .
C82 C72 C152 N22 -177.6(5) .
N32 C72 C152 C142 -178.7(5) .
C82 C72 C152 C142 2.4(5) .
N12 C142 C152 N22 -8.8(9) .
C132 C142 C152 N22 177.1(5) .
N12 C142 C152 C72 171.2(5) .
C132 C142 C152 C72 -2.9(5) .
C153 N23 C13 C23 -179.1(4) .
Co4 N23 C13 C23 23.3(7) .
C153 N23 C13 C63 1.2(6) .
Co4 N23 C13 C63 -156.5(4) .
N23 C13 C23 C33 -179.9(4) .
C63 C13 C23 C33 -0.1(7) .
C13 C23 C33 C43 0.8(8) .
C23 C33 C43 C53 -0.4(9) .
C33 C43 C53 C63 -0.6(9) .
C73 N33 C63 C53 179.1(5) .
C73 N33 C63 C13 -2.3(7) .
C43 C53 C63 N33 179.9(5) .
C43 C53 C63 C13 1.2(8) .
C23 C13 C63 N33 -179.5(4) .
N23 C13 C63 N33 0.3(7) .
C23 C13 C63 C53 -0.9(7) .
N23 C13 C63 C53 178.9(4) .
C63 N33 C73 C153 2.8(7) .
C63 N33 C73 C83 176.5(5) .
N33 C73 C83 C93 1.0(9) .
C153 C73 C83 C93 175.5(5) .
N33 C73 C83 C133 -174.4(5) .
C153 C73 C83 C133 0.1(5) .
C133 C83 C93 C103 0.0(8) .
C73 C83 C93 C103 -174.9(5) .
C83 C93 C103 C113 1.1(8) .
C93 C103 C113 C123 -0.2(9) .
C103 C113 C123 C133 -1.7(8) .
C113 C123 C133 C83 2.8(8) .
C113 C123 C133 C143 174.9(5) .
C93 C83 C133 C123 -2.0(7) .
C73 C83 C133 C123 174.0(4) .
C93 C83 C133 C143 -175.7(4) .
C73 C83 C133 C143 0.2(5) .
O13 N13 C143 C153 -177.3(4) .
Co4 N13 C143 C153 8.7(5) .
O13 N13 C143 C133 10.5(8) .
Co4 N13 C143 C133 -163.5(5) .
C123 C133 C143 N13 -0.5(10) .
C83 C133 C143 N13 172.3(5) .
C123 C133 C143 C153 -173.3(5) .
C83 C133 C143 C153 -0.5(5) .
C13 N23 C153 C73 -0.7(7) .
Co4 N23 C153 C73 164.2(4) .
C13 N23 C153 C143 -176.1(4) .
Co4 N23 C153 C143 -11.2(5) .
N33 C73 C153 N23 -1.5(8) .
C83 C73 C153 N23 -176.5(4) .
N33 C73 C153 C143 174.6(4) .
C83 C73 C153 C143 -0.4(5) .
N13 C143 C153 N23 2.4(7) .
C133 C143 C153 N23 176.6(4) .
N13 C143 C153 C73 -173.6(4) .
C133 C143 C153 C73 0.6(5) .
Co1 O14 N14 C144 151.4(4) 2_666
Co4 O14 N14 C144 -101.9(4) 2_666
Co1 O14 N14 Co2 -26.7(4) 2_666
Co4 O14 N14 Co2 80.1(3) 2_666
C154 N24 C14 C24 -177.2(5) .
Co2 N24 C14 C24 -5.5(8) .
C154 N24 C14 C64 0.9(7) .
Co2 N24 C14 C64 172.5(4) .
N24 C14 C24 C34 176.5(5) .
C64 C14 C24 C34 -1.6(8) .
C14 C24 C34 C44 0.4(9) .
C24 C34 C44 C54 1.0(9) .
C34 C44 C54 C64 -1.2(9) .
C44 C54 C64 N34 -177.8(5) .
C44 C54 C64 C14 -0.1(8) .
C74 N34 C64 C54 176.8(5) .
C74 N34 C64 C14 -0.8(7) .
N24 C14 C64 C54 -176.6(5) .
C24 C14 C64 C54 1.5(8) .
N24 C14 C64 N34 1.0(8) .
C24 C14 C64 N34 179.1(5) .
C64 N34 C74 C154 -1.1(7) .
C64 N34 C74 C84 -176.7(5) .
N34 C74 C84 C94 1.2(10) .
C154 C74 C84 C94 -174.8(6) .
N34 C74 C84 C134 175.8(5) .
C154 C74 C84 C134 -0.2(6) .
C134 C84 C94 C104 0.0(9) .
C74 C84 C94 C104 174.0(6) .
C84 C94 C104 C114 -3.2(9) .
C94 C104 C114 C124 4.2(10) .
C104 C114 C124 C134 -1.8(9) .
C114 C124 C134 C84 -1.4(8) .
C114 C124 C134 C144 -175.6(6) .
C94 C84 C134 C124 2.3(8) .
C74 C84 C134 C124 -173.0(5) .
C94 C84 C134 C144 177.7(5) .
C74 C84 C134 C144 2.4(6) .
O14 N14 C144 C154 170.3(4) .
Co2 N14 C144 C154 -11.4(6) .
O14 N14 C144 C134 -6.4(9) .
Co2 N14 C144 C134 171.8(5) .
C124 C134 C144 N14 -12.2(11) .
C84 C134 C144 N14 173.2(6) .
C124 C134 C144 C154 170.9(6) .
C84 C134 C144 C154 -3.7(6) .
C14 N24 C154 C74 -3.0(7) .
Co2 N24 C154 C74 -177.8(4) .
C14 N24 C154 C144 179.2(5) .
Co2 N24 C154 C144 4.4(6) .
N34 C74 C154 N24 3.3(8) .
C84 C74 C154 N24 179.8(5) .
N34 C74 C154 C144 -178.5(5) .
C84 C74 C154 C144 -2.1(6) .
N14 C144 C154 N24 3.9(7) .
C134 C144 C154 N24 -178.3(5) .
N14 C144 C154 C74 -174.2(4) .
C134 C144 C154 C74 3.5(6) .
C155 N25 C15 C25 179.9(4) .
Co4 N25 C15 C25 9.2(8) .
C155 N25 C15 C65 -1.4(6) .
Co4 N25 C15 C65 -172.1(4) .
N25 C15 C25 C35 179.2(5) .
C65 C15 C25 C35 0.4(7) .
C15 C25 C35 C45 -1.8(8) .
C25 C35 C45 C55 1.6(9) .
C35 C45 C55 C65 0.0(9) .
C75 N35 C65 C55 179.3(5) .
C75 N35 C65 C15 -1.3(7) .
C45 C55 C65 N35 178.1(5) .
C45 C55 C65 C15 -1.3(8) .
N25 C15 C65 N35 2.9(7) .
C25 C15 C65 N35 -178.3(5) .
N25 C15 C65 C55 -177.7(5) .
C25 C15 C65 C55 1.1(7) .
C65 N35 C75 C155 -1.6(7) .
C65 N35 C75 C85 177.0(5) .
N35 C75 C85 C95 -2.5(9) .
C155 C75 C85 C95 176.3(5) .
N35 C75 C85 C135 179.5(5) .
C155 C75 C85 C135 -1.7(6) .
C135 C85 C95 C105 0.6(8) .
C75 C85 C95 C105 -177.2(6) .
C85 C95 C105 C115 -1.4(10) .
C95 C105 C115 C125 1.6(10) .
C105 C115 C125 C135 -0.9(9) .
C115 C125 C135 C85 0.2(8) .
C115 C125 C135 C145 176.5(5) .
C95 C85 C135 C125 0.0(8) .
C75 C85 C135 C125 178.2(4) .
C95 C85 C135 C145 -177.2(5) .
C75 C85 C135 C145 1.1(6) .
O15 N15 C145 C155 179.7(4) .
Co4 N15 C145 C155 4.0(5) .
O15 N15 C145 C135 5.6(8) .
Co4 N15 C145 C135 -170.1(5) .
C125 C135 C145 N15 -2.2(10) .
C85 C135 C145 N15 174.5(5) .
C125 C135 C145 C155 -176.7(5) .
C85 C135 C145 C155 0.0(5) .
C15 N25 C155 C75 -1.5(7) .
Co4 N25 C155 C75 172.5(4) .
C15 N25 C155 C145 -178.5(4) .
Co4 N25 C155 C145 -4.5(5) .
N35 C75 C155 N25 3.3(8) .
C85 C75 C155 N25 -175.7(4) .
N35 C75 C155 C145 -179.4(5) .
C85 C75 C155 C145 1.7(5) .
N15 C145 C155 N25 0.6(7) .
C135 C145 C155 N25 176.3(4) .
N15 C145 C155 C75 -176.8(4) .
C135 C145 C155 C75 -1.1(5) .
O16 C16 C26 N16 -126.2(4) .
O26 C16 C26 N16 52.8(5) .
O16 C16 C26 C46 118.9(5) .
O26 C16 C26 C46 -62.0(5) .
O16 C16 C26 C36 -4.9(6) .
O26 C16 C26 C36 174.1(4) .
